data_2008606
loop_
_publ_author_name
'Ar\?ic\?i, Cengiz'
'Ercan, Filiz'
'Atakol, Orhan'
'Akay, Abd\"ulkadir'
'\"Ulk\"u, Din\,cer'

_publ_section_title {[\m-Bis(salicylidene)-1,3-propanediaminato]-bis(3,5-dimethylpyridine)nickel(II)}diiodozinc(II)
_journal_issue 6
_journal_name_full 'Acta Crystallographica Section C'
_journal_page_first 928
_journal_page_last 930
_journal_paper_doi 10.1107/S0108270199002802
_journal_volume 55
_journal_year 1999
_chemical_formula_iupac '[Ni (C17 H16 N2 O2) (C7 H9 N)2 ZnI2]'
_chemical_formula_moiety 'C31 H34 I2 N4 Ni O2 Zn'
_chemical_formula_sum 'C31 H34 I2 N4 Ni O2 Zn'
_chemical_formula_weight 872.53
_space_group_IT_number 14
_symmetry_cell_setting monoclinic
_symmetry_space_group_name_Hall '-P 2ybc'
_symmetry_space_group_name_H-M 'P 1 21/c 1'
_atom_type_scat_source IntTabIV
_cell_angle_alpha 90.000
_cell_angle_beta 103.000(2)
_cell_angle_gamma 90.000
_cell_formula_units_Z 4
_cell_length_a 9.4282(11)
_cell_length_b 18.7170(12)
_cell_length_c 19.6325(12)
_cell_measurement_reflns_used 25
_cell_measurement_temperature 295
_cell_measurement_theta_max 18.02
_cell_measurement_theta_min 9.97
_cell_volume 3375.7(5)
_computing_data_collection 'CAD-4 EXPRESS (Enraf-Nonius, 1993)'
_computing_data_reduction 'MolEN (Fair, 1990)'
_computing_molecular_graphics 'PLATON (Spek, 1998)'
_computing_publication_material MolEN
_computing_structure_refinement MolEN
_computing_structure_solution MolEN
_diffrn_measurement_device 'Enraf-Nonius CAD-4'
_diffrn_measurement_method '\w/2\q scans'
_diffrn_radiation_type MoK\a
_diffrn_radiation_wavelength 0.71073
_diffrn_reflns_av_R_equivalents 0.014
_diffrn_reflns_limit_h_max 0
_diffrn_reflns_limit_h_min -11
_diffrn_reflns_limit_k_max 0
_diffrn_reflns_limit_k_min -22
_diffrn_reflns_limit_l_max 22
_diffrn_reflns_limit_l_min -22
_diffrn_reflns_number 6333
_diffrn_reflns_theta_max 25.44
_diffrn_standards_decay_% '-4 (corrected)'
_diffrn_standards_interval_time 120
_diffrn_standards_number 3
_exptl_absorpt_coefficient_mu 3.130
_exptl_absorpt_correction_T_max 0.625
_exptl_absorpt_correction_T_min 0.557
_exptl_absorpt_correction_type 'empirical via \y scans (Fair, 1990)'
_exptl_crystal_colour 'light purple'
_exptl_crystal_density_diffrn 1.7167
_exptl_crystal_density_meas ?
_exptl_crystal_description prismatic
_exptl_crystal_size_max 0.30
_exptl_crystal_size_mid 0.20
_exptl_crystal_size_min 0.15
_refine_diff_density_max 0.607
_refine_diff_density_min -0.161
_refine_ls_extinction_method none
_refine_ls_goodness_of_fit_obs 0.98
_refine_ls_hydrogen_treatment constr
_refine_ls_number_parameters 370
_refine_ls_number_reflns 4461
_refine_ls_R_factor_obs .025
_refine_ls_shift/esd_max 0.001
_refine_ls_structure_factor_coef F
_refine_ls_weighting_scheme
;weight:
w = 1/[\s^2^(F) + (0.02F)^2^ + 0.15]
except w = 0 if F^2^ < cutoff \\times \sF^2^, where cutoff is 3.0
;
_refine_ls_wR_factor_obs .033
_reflns_number_observed 4461
_reflns_number_total 5561
_reflns_observed_criterion I>3\s(I)
_cod_data_source_file os1045.cif
_cod_data_source_block nizni2lu
_cod_depositor_comments
;
The following automatic conversions were performed:

'_exptl_crystal_density_meas' value 'not measured' was changed to '?'
- the value is perceived as not measured.

Automatic conversion script
Id: cif_fix_values 3008 2015-01-20 13:52:24Z robertas 
;
_cod_original_sg_symbol_H-M 'P 21/c'
_cod_database_code 2008606

loop_
_symmetry_equiv_pos_as_xyz
' x , y , z'
' -x , 1/2+y ,1/2-z'
' -x , -y , -z'
' x , 1/2-y, 1/2+z'

loop_
_atom_site_aniso_label
_atom_site_aniso_U_11
_atom_site_aniso_U_22
_atom_site_aniso_U_33
_atom_site_aniso_U_12
_atom_site_aniso_U_13
_atom_site_aniso_U_23
_atom_site_aniso_type_symbol
I1 .04510(10) .0655(2) .04510(10) -.00480(10) .01250(10) -.00070(10) I
I2 .0893(2) .0524(2) .0614(2) -.0088(2) .0208(2) -.02160(10) I
Zn .0424(2) .0405(2) .0295(2) .0042(2) .0063(2) -.0011(2) Zn
Ni .0390(2) .0376(2) .0274(2) -.0021(2) .0068(2) -.0005(2) Ni
O1 .0400(10) .0370(10) .0290(10) .0040(10) .0040(10) .0030(10) O
O2 .0450(10) .0450(10) .0260(10) .0030(10) .0030(10) .0030(10) O
N1 .053(2) .044(2) .0330(10) -.010(2) .0120(10) .0000(10) N
N2 .037(2) .044(2) .040(2) .0010(10) .0080(10) -.0090(10) N
N3 .044(2) .038(2) .0360(10) -.0040(10) .0070(10) -.0020(10) N
N4 .049(2) .040(2) .044(2) -.0070(10) .0110(10) -.0050(10) N
C1 .037(2) .032(2) .030(2) -.005(2) .0010(10) .0000(10) C
C2 .052(2) .050(2) .034(2) .003(2) .006(2) .003(2) C
C3 .072(3) .057(2) .035(2) -.002(2) .007(2) .008(2) C
C4 .063(3) .049(2) .045(2) -.004(2) -.010(2) .015(2) C
C5 .043(2) .036(2) .055(2) -.002(2) -.008(2) .003(2) C
C6 .039(2) .030(2) .042(2) -.007(2) .000(2) -.002(2) C
C7 .033(2) .039(2) .053(2) .000(2) .005(2) -.007(2) C
C8 .060(2) .075(3) .051(2) .013(2) .017(2) -.008(2) C
C9 .061(2) .083(3) .072(3) -.002(3) .033(2) -.004(3) C
C10 .068(3) .085(3) .039(2) -.014(3) .023(2) -.002(2) C
C11 .075(3) .045(2) .030(2) -.013(2) .016(2) -.001(2) C
C12 .069(3) .033(2) .033(2) -.005(2) .002(2) .006(2) C
C13 .089(3) .058(3) .034(2) .001(3) -.008(2) .009(2) C
C14 .071(3) .070(3) .053(2) -.001(3) -.018(2) .018(2) C
C15 .055(3) .055(2) .071(3) .008(2) -.003(2) .022(2) C
C16 .053(2) .050(2) .051(2) .004(2) .005(2) .016(2) C
C17 .049(2) .034(2) .036(2) -.004(2) .000(2) .006(2) C
C18 .067(3) .041(2) .039(2) -.010(2) .008(2) .001(2) C
C19 .075(3) .041(2) .039(2) -.010(2) .000(2) .001(2) C
C20 .146(5) .070(3) .053(3) -.042(3) .012(3) -.010(3) C
C21 .054(2) .040(2) .063(2) -.012(2) .003(2) .000(2) C
C22 .045(2) .033(2) .057(2) .000(2) .016(2) .004(2) C
C23 .081(3) .052(2) .076(3) -.017(2) .035(2) .001(2) C
C24 .051(2) .035(2) .041(2) .001(2) .012(2) .001(2) C
C25 .081(3) .047(2) .045(2) -.014(2) .006(2) .003(2) C
C26 .113(4) .045(2) .066(3) -.021(3) .010(3) .005(2) C
C27 .249(9) .057(3) .111(5) -.048(4) -.038(6) .031(3) C
C28 .087(3) .048(2) .076(3) -.026(2) .016(3) -.016(2) C
C29 .056(3) .050(2) .066(3) -.006(2) .006(2) -.014(2) C
C30 .101(4) .079(3) .099(4) -.005(3) -.030(4) -.032(3) C
C31 .046(2) .043(2) .055(2) -.003(2) .005(2) -.004(2) C

loop_
_atom_site_label
_atom_site_fract_x
_atom_site_fract_y
_atom_site_fract_z
_atom_site_U_iso_or_equiv
_atom_site_thermal_displace_type
_atom_site_calc_flag
_atom_site_calc_attached_atom
_atom_site_type_symbol
I1 -.57547(3) .18524(2) -.034780(10) .05150(10) Ueq . . I
I2 -.27644(4) .36340(2) .02190(2) .06710(10) Ueq . . I
Zn -.34670(5) .25084(2) -.05020(2) .03780(10) Ueq . . Zn
Ni -.15169(5) .19553(2) -.14502(2) .03480(10) Ueq . . Ni
O1 -.1817(3) .18180(10) -.04620(10) .0360(6) Ueq . . O
O2 -.3321(3) .25620(10) -.14970(10) .0398(6) Ueq . . O
N1 -.1486(4) .2193(2) -.2451(2) .0432(10) Ueq . . N
N2 .0223(3) .1297(2) -.1233(2) .0406(10) Ueq . . N
N3 -.2962(3) .1011(2) -.1848(2) .0397(10) Ueq . . N
N4 -.0281(4) .2912(2) -.1082(2) .0441(12) Ueq . . N
C1 -.1054(4) .1439(2) .0062(2) .0344(12) Ueq . . C
C2 -.1455(5) .1410(2) .0701(2) .0458(12) Ueq . . C
C3 -.0665(5) .1030(2) .1259(2) .0558(14) Ueq . . C
C4 .0553(5) .0657(2) .1201(2) .0558(14) Ueq . . C
C5 .0970(5) .0660(2) .0572(2) .0475(12) Ueq . . C
C6 .0193(4) .1042(2) -.0013(2) .0387(12) Ueq . . C
C7 .0719(4) .0990(2) -.0648(2) .0428(12) Ueq . . C
C8 .0959(5) .1135(3) -.1795(2) .0621(14) Ueq . . C
C9 .1116(5) .1767(3) -.2217(3) .0685(16) Ueq . . C
C10 -.0209(5) .2003(3) -.2751(2) .0621(16) Ueq . . C
C11 -.2599(5) .2443(2) -.2877(2) .0497(14) Ueq . . C
C12 -.3990(5) .2669(2) -.2742(2) .0463(12) Ueq . . C
C13 -.5074(6) .2855(3) -.3329(2) .0634(16) Ueq . . C
C14 -.6397(6) .3108(3) -.3273(3) .0697(16) Ueq . . C
C15 -.6681(5) .3186(2) -.2618(3) .0634(16) Ueq . . C
C16 -.5648(5) .3008(2) -.2027(2) .0526(12) Ueq . . C
C17 -.4295(4) .2737(2) -.2070(2) .0412(12) Ueq . . C
C18 -.3215(5) .0764(2) -.2505(2) .0500(12) Ueq . . C
C19 -.4143(5) .0200(2) -.2751(2) .0532(14) Ueq . . C
C20 -.4362(7) -.0048(3) -.3499(3) .0913(12) Ueq . . C
C21 -.4842(5) -.0116(2) -.2283(2) .0545(12) Ueq . . C
C22 -.4618(4) .0125(2) -.1603(2) .0444(12) Ueq . . C
C23 -.5350(5) -.0217(3) -.1077(2) .0672(16) Ueq . . C
C24 -.3667(4) .0691(2) -.1414(2) .0424(12) Ueq . . C
C25 -.0617(5) .3527(2) -.1428(2) .0596(14) Ueq . . C
C26 -.0006(7) .4173(3) -.1195(3) .0760(18) Ueq . . C
C27 -.0430(10) .4851(3) -.1612(4) .151(2) Ueq . . C
C28 .1027(6) .4178(3) -.0572(3) .0709(16) Ueq . . C
C29 .1391(5) .3563(2) -.0190(3) .0583(16) Ueq . . C
C30 .2469(7) .3544(3) .0497(3) .101(2) Ueq . . C
C31 .0699(4) .2939(2) -.0479(2) .0489(12) Ueq . . C
H2 -.231 .166 .075 .0608 Uiso . . H
H3 -.096 .103 .169 .0722 Uiso . . H
H4 .109 .040 .159 .0722 Uiso . . H
H5 .181 .040 .053 .0621 Uiso . . H
H7 .153 .068 -.063 .0545 Uiso . . H
H11 -.252 .248 -.335 .0646 Uiso . . H
H13 -.486 .281 -.378 .0811 Uiso . . H
H14 -.712 .322 -.368 .0899 Uiso . . H
H15 -.760 .337 -.257 .0798 Uiso . . H
H16 -.586 .307 -.158 .0659 Uiso . . H
H18 -.272 .098 -.282 .0633 Uiso . . H
H21 -.548 -.051 -.243 .0671 Uiso . . H
H24 -.350 .087 -.095 .0557 Uiso . . H
H25 -.129 .352 -.187 .0760 Uiso . . H
H28 .150 .461 -.041 .0899 Uiso . . H
H31 .096 .251 -.023 .0633 Uiso . . H
H81 .040 .079 -.210 .0786 Uiso . . H
H82 .190 .094 -.160 .0786 Uiso . . H
H91 .188 .168 -.245 .0900 Uiso . . H
H92 .138 .215 -.190 .0900 Uiso . . H
H101 .004 .241 -.299 .0811 Uiso . . H
H102 -.049 .162 -.308 .0811 Uiso . . H
H201 -.503 -.044 -.358 .1154 Uiso . . H
H202 -.473 .033 -.381 .1154 Uiso . . H
H203 -.345 -.020 -.358 .1154 Uiso . . H
H231 -.506 .003 -.064 .0862 Uiso . . H
H232 -.638 -.018 -.124 .0862 Uiso . . H
H233 -.507 -.071 -.102 .0862 Uiso . . H
H271 .009 .525 -.137 .1901 Uiso . . H
H272 -.021 .480 -.206 .1901 Uiso . . H
H273 -.144 .493 -.167 .1901 Uiso . . H
H301 .256 .307 .067 .1305 Uiso . . H
H302 .339 .370 .043 .1305 Uiso . . H
H303 .215 .385 .082 .1305 Uiso . . H

loop_
_geom_angle_atom_site_label_1
_geom_angle_atom_site_label_2
_geom_angle_atom_site_label_3
_geom_angle
_geom_angle_publ_flag
I1 Zn I2 116.94(2) yes
I1 Zn O1 110.65(7) yes
I1 Zn O2 112.72(7) yes
I2 Zn O1 114.10(7) yes
I2 Zn O2 115.96(8) yes
O1 Zn O2 81.20(10) yes
O1 Ni O2 79.60(10) yes
O1 Ni N1 171.20(10) yes
O1 Ni N2 90.10(10) yes
O1 Ni N3 91.70(10) yes
O1 Ni N4 88.00(10) yes
O2 Ni N1 91.60(10) yes
O2 Ni N2 169.60(10) yes
O2 Ni N3 89.30(10) yes
O2 Ni N4 86.30(10) yes
N1 Ni N2 98.70(10) yes
N1 Ni N3 88.60(10) yes
N1 Ni N4 91.00(10) yes
N2 Ni N3 89.60(10) yes
N2 Ni N4 94.80(10) yes
N3 Ni N4 175.60(10) yes
Zn O1 Ni 98.82(9) no
Zn O1 C1 131.1(2) no
Ni O1 C1 129.8(2) no
Zn O2 Ni 99.80(10) no
Zn O2 C17 131.2(3) no
Ni O2 C17 126.2(2) no
Ni N1 C10 121.2(2) no
Ni N1 C11 121.9(3) no
C10 N1 C11 116.5(3) no
Ni N2 C7 125.6(3) no
Ni N2 C8 117.9(2) no
C7 N2 C8 116.5(3) no
Ni N3 C18 124.5(3) no
Ni N3 C24 118.5(2) no
C18 N3 C24 116.9(3) no
Ni N4 C25 119.5(3) no
Ni N4 C31 122.8(3) no
C25 N4 C31 117.3(3) no
O1 C1 C2 120.8(3) no
O1 C1 C6 121.1(3) no
C2 C1 C6 118.2(3) no
C1 C2 C3 122.0(4) no
C1 C2 H2 118.5 no
C3 C2 H2 119.5 no
C2 C3 C4 120.6(4) no
C2 C3 H3 119.9 no
C4 C3 H3 119.4 no
C3 C4 C5 119.1(4) no
C3 C4 H4 120.2 no
C5 C4 H4 120.6 no
C4 C5 C6 122.1(4) no
C4 C5 H5 118.9 no
C6 C5 H5 119.0 no
C1 C6 C5 117.9(4) no
C1 C6 C7 125.2(3) no
C5 C6 C7 116.9(4) no
N2 C7 C6 128.2(4) no
N2 C7 H7 116.1 no
C6 C7 H7 115.7 no
N2 C8 C9 112.5(4) no
N2 C8 H81 108.5 no
N2 C8 H82 109.1 no
C9 C8 H81 107.9 no
C9 C8 H82 109.2 no
H81 C8 H82 109.5 no
C8 C9 C10 117.1(4) no
C8 C9 H91 108.4 no
C8 C9 H92 106.5 no
C10 C9 H91 108.3 no
C10 C9 H92 107.0 no
H91 C9 H92 109.5 no
N1 C10 C9 114.2(4) no
N1 C10 H101 108.1 no
N1 C10 H102 108.5 no
C9 C10 H101 108.7 no
C9 C10 H102 107.9 no
H101 C10 H102 109.5 no
N1 C11 C12 129.0(4) no
N1 C11 H11 115.6 no
C12 C11 H11 115.4 no
C11 C12 C13 116.3(4) no
C11 C12 C17 125.0(3) no
C13 C12 C17 118.7(4) no
C12 C13 C14 122.1(4) no
C12 C13 H13 118.4 no
C14 C13 H13 119.6 no
C13 C14 C15 119.1(4) no
C13 C14 H14 120.2 no
C15 C14 H14 120.6 no
C14 C15 C16 120.7(5) no
C14 C15 H15 119.6 no
C16 C15 H15 119.7 no
C15 C16 C17 121.4(4) no
C15 C16 H16 119.7 no
C17 C16 H16 118.9 no
O2 C17 C12 121.5(4) no
O2 C17 C16 120.5(4) no
C12 C17 C16 118.0(3) no
N3 C18 C19 124.1(4) no
N3 C18 H18 117.8 no
C19 C18 H18 118.0 no
C18 C19 C20 120.8(4) no
C18 C19 C21 116.9(4) no
C20 C19 C21 122.3(4) no
C19 C20 H201 110.0 no
C19 C20 H202 109.6 no
C19 C20 H203 108.8 no
H201 C20 H202 109.5 no
H201 C20 H203 109.5 no
H202 C20 H203 109.5 no
C19 C21 C22 120.8(4) no
C19 C21 H21 119.1(4) no
C22 C21 H21 120.0(5) no
C21 C22 C23 122.0(4) no
C21 C22 C24 117.4(4) no
C23 C22 C24 120.6(4) no
C22 C23 H231 109.0 no
C22 C23 H232 109.7 no
C22 C23 H233 109.7 no
H231 C23 H232 109.5 no
H231 C23 H233 109.5 no
H232 C23 H233 109.5 no
N3 C24 C22 123.8(4) no
N3 C24 H24 117.7 no
C22 C24 H24 118.5 no
N4 C25 C26 123.7(4) no
N4 C25 H25 118.4 no
C26 C25 H25 117.9 no
C25 C26 C27 121.2(5) no
C25 C26 C28 117.4(4) no
C27 C26 C28 121.4(5) no
C26 C27 H271 109.8 no
C26 C27 H272 109.6 no
C26 C27 H273 109.0 no
H271 C27 H272 109.5 no
H271 C27 H273 109.5 no
H272 C27 H273 109.5 no
C26 C28 C29 121.2(4) no
C26 C28 H28 119.4 no
C29 C28 H28 119.5 no
C28 C29 C30 123.2(4) no
C28 C29 C31 116.3(4) no
C30 C29 C31 120.5(4) no
C29 C30 H301 109.3 no
C29 C30 H302 109.4 no
C29 C30 H303 109.7 no
H301 C30 H302 109.5 no
H301 C30 H303 109.5 no
H302 C30 H303 109.5 no
N4 C31 C29 124.2(4) no
N4 C31 H31 118.2 no
C29 C31 H31 117.6 no

loop_
_geom_bond_atom_site_label_1
_geom_bond_atom_site_label_2
_geom_bond_site_symmetry_1
_geom_bond_site_symmetry_2
_geom_bond_distance
_geom_bond_publ_flag
I1 Zn . . 2.5583(6) yes
I2 Zn . . 2.5414(5) yes
Zn O1 . . 2.010(2) yes
Zn O2 . . 1.991(2) yes
Ni O1 . . 2.039(3) yes
Ni O2 . . 2.031(3) yes
Ni N1 . . 2.022(3) yes
Ni N2 . . 2.019(3) yes
Ni N3 . . 2.261(3) yes
Ni N4 . . 2.170(3) yes
O1 C1 . . 1.322(4) no
O2 C17 . . 1.324(4) no
N1 C10 . . 1.498(6) no
N1 C11 . . 1.274(5) yes
N2 C7 . . 1.276(5) yes
N2 C8 . . 1.462(6) no
N3 C18 . . 1.339(5) no
N3 C24 . . 1.336(5) no
N4 C25 . . 1.337(5) no
N4 C31 . . 1.329(5) no
C1 C2 . . 1.390(6) no
C1 C6 . . 1.426(5) no
C2 C3 . . 1.377(5) no
C2 H2 . . .950 no
C3 C4 . . 1.371(7) no
C3 H3 . . .950 no
C4 C5 . . 1.376(7) no
C4 H4 . . .950 no
C5 C6 . . 1.411(5) no
C5 H5 . . .950 no
C6 C7 . . 1.445(6) no
C7 H7 . . .950 no
C8 C9 . . 1.471(7) no
C8 H81 . . .950 no
C8 H82 . . .950 no
C9 C10 . . 1.505(6) no
C9 H91 . . .950 no
C9 H92 . . .950 no
C10 H101 . . .950 no
C10 H102 . . .950 no
C11 C12 . . 1.458(7) no
C11 H11 . . .950 no
C12 C13 . . 1.401(6) no
C12 C17 . . 1.418(6) no
C13 C14 . . 1.362(8) no
C13 H13 . . .950 no
C14 C15 . . 1.378(8) no
C14 H14 . . .950 no
C15 C16 . . 1.377(6) no
C15 H15 . . .950 no
C16 C17 . . 1.393(6) no
C16 H16 . . .950 no
C18 C19 . . 1.387(6) no
C18 H18 . . .950 no
C19 C20 . . 1.508(7) no
C19 C21 . . 1.378(7) no
C20 H201 . . .950 no
C20 H202 . . .950 no
C20 H203 . . .950 no
C21 C22 . . 1.380(6) no
C21 H21 . . .950 no
C22 C23 . . 1.508(7) no
C22 C24 . . 1.384(5) no
C23 H231 . . .950 no
C23 H232 . . .950 no
C23 H233 . . .950 no
C24 H24 . . .950 no
C25 C26 . . 1.374(6) no
C25 H25 . . .950 no
C26 C27 . . 1.514(8) no
C26 C28 . . 1.382(7) no
C27 H271 . . .950 no
C27 H272 . . .950 no
C27 H273 . . .950 no
C28 C29 . . 1.375(7) no
C28 H28 . . .950 no
C29 C30 . . 1.495(7) no
C29 C31 . . 1.394(6) no
C30 H301 . . .950 no
C30 H302 . . .950 no
C30 H303 . . .950 no
C31 H31 . . .950 no

loop_
_geom_torsion_atom_site_label_1
_geom_torsion_atom_site_label_2
_geom_torsion_atom_site_label_3
_geom_torsion_atom_site_label_4
_geom_torsion
_geom_torsion_publ_flag
I1 Zn O1 Ni 117.00(10) no
I1 Zn O1 C1 -68.7(3) no
I2 Zn O1 Ni -108.70(10) no
I2 Zn O1 C1 65.6(3) no
O2 Zn O1 Ni 5.90(10) no
O2 Zn O1 C1 -179.8(3) no
I1 Zn O2 Ni -114.80(10) no
I1 Zn O2 C17 46.6(3) no
I2 Zn O2 Ni 106.60(10) no
I2 Zn O2 C17 -92.0(3) no
O1 Zn O2 Ni -6.00(10) no
O1 Zn O2 C17 155.4(3) no
O2 Ni O1 Zn -5.90(10) no
O2 Ni O1 C1 179.8(3) no
N1 Ni O1 C1 -177.8(7) no
N2 Ni O1 Zn 175.50(10) no
N3 Ni O1 Zn -94.90(10) no
N3 Ni O1 C1 90.8(3) no
N4 Ni O1 Zn 80.70(10) no
N4 Ni O1 C1 -93.7(3) no
O1 Ni O2 Zn 5.90(10) no
O1 Ni O2 C17 -156.7(3) no
N1 Ni O2 Zn -173.70(10) no
N1 Ni O2 C17 23.7(3) no
N2 Ni O2 Zn 13.5(7) no
N2 Ni O2 C17 -149.2(6) no
N3 Ni O2 Zn 97.70(10) no
N3 Ni O2 C17 -64.9(3) no
N4 Ni O2 Zn -82.80(10) no
N4 Ni O2 C17 114.6(3) no
O1 Ni N1 C10 167.1(7) no
O1 Ni N1 C11 -20.30(10) no
O2 Ni N1 C10 169.5(3) no
O2 Ni N1 C11 -17.9(3) no
N2 Ni N1 C10 -11.8(3) no
N2 Ni N1 C11 160.8(3) no
N3 Ni N1 C10 -101.2(3) no
N3 Ni N1 C11 71.4(3) no
N4 Ni N1 C10 83.2(3) no
N4 Ni N1 C11 -104.2(3) no
O1 Ni N2 C8 177.2(3) no
O2 Ni N2 C7 -8.1(9) no
O2 Ni N2 C8 169.8(6) no
N1 Ni N2 C7 179.2(3) no
N3 Ni N2 C7 -92.3(3) no
N3 Ni N2 C8 85.5(3) no
N4 Ni N2 C7 87.4(3) no
N4 Ni N2 C8 -94.8(3) no
O1 Ni N3 C18 -177.1(3) no
O1 Ni N3 C24 5.9(3) no
O2 Ni N3 C18 103.4(3) no
O2 Ni N3 C24 -73.7(3) no
N1 Ni N3 C18 11.7(3) no
N1 Ni N3 C24 -165.3(3) no
N2 Ni N3 C18 -87.0(3) no
N2 Ni N3 C24 96.0(3) no
N4 Ni N3 C18 96.9(5) no
N4 Ni N3 C24 -80.1(5) no
O1 Ni N4 C25 -128.4(3) no
O1 Ni N4 C31 43.8(3) no
O2 Ni N4 C25 -48.8(3) no
O2 Ni N4 C31 123.5(3) no
N1 Ni N4 C25 42.8(3) no
N1 Ni N4 C31 -145.0(3) no
N2 Ni N4 C25 141.6(3) no
N2 Ni N4 C31 -46.2(3) no
N3 Ni N4 C25 -42.3(6) no
N3 Ni N4 C31 129.9(4) no
Zn O1 C1 C2 8.1(5) no
Zn O1 C1 C6 -172.6(3) no
Ni O1 C1 C2 -179.3(3) no
Zn O2 C17 C12 -173.5(3) no
Zn O2 C17 C16 7.7(5) no
Ni O2 C17 C12 -16.5(5) no
Ni O2 C17 C16 164.7(3) no
Ni N1 C10 C9 -11.7(5) no
Ni N1 C10 H101 -132.7 no
Ni N1 C10 H102 108.7 no
C11 N1 C10 C9 175.3(4) no
C11 N1 C10 H101 54.3 no
C11 N1 C10 H102 -64.3 no
Ni N1 C11 C12 6.7(6) no
Ni N1 C11 H11 -172.8 no
C10 N1 C11 C12 179.7(4) no
Ni N2 C7 H7 178.3 no
C8 N2 C7 C6 -178.9(4) no
Ni N2 C8 C9 41.7(5) no
Ni N2 C8 H81 -77.7 no
Ni N2 C8 H82 163.1 no
C7 N2 C8 C9 -140.3(4) no
C7 N2 C8 H81 100.3 no
C7 N2 C8 H82 -18.9 no
Ni N3 C18 C19 -177.6(3) no
C24 N3 C18 H18 -179.5 no
Ni N3 C24 C22 177.8(3) no
C18 N3 C24 H24 -179.4 no
Ni N4 C25 C26 172.8(4) no
Ni N4 C25 H25 -9.7 no
C31 N4 C25 H25 177.7 no
Ni N4 C31 C29 -172.4(3) no
Ni N4 C31 H31 8.6 no
C25 N4 C31 H31 -179.0 no
O1 C1 C2 C3 -178.8(4) no
C6 C1 C2 H2 -177.5 no
O1 C1 C6 C5 178.8(3) no
C2 C1 C6 C7 177.2(4) no
C1 C2 C3 H3 178.9 no
H2 C2 C3 C4 178.7 no
C2 C3 C4 H4 179.8 no
H3 C3 C4 C5 179.8 no
C3 C4 C5 H5 -179.1 no
H4 C4 C5 C6 -179.9 no
C4 C5 C6 C7 -178.6(4) no
H5 C5 C6 C1 -179.6 no
C1 C6 C7 H7 -176.5 no
C5 C6 C7 N2 -178.2(4) no
N2 C8 C9 C10 -78.1(5) no
N2 C8 C9 H91 159.1 no
N2 C8 C9 H92 41.5 no
H81 C8 C9 C10 41.7 no
H81 C8 C9 H91 -81.1 no
H81 C8 C9 H92 161.2 no
H82 C8 C9 C10 160.7 no
H82 C8 C9 H91 37.8 no
H82 C8 C9 H92 -79.8 no
C8 C9 C10 N1 59.8(6) no
C8 C9 C10 H101 -179.5 no
C8 C9 C10 H102 -60.9 no
H91 C9 C10 N1 -177.4 no
H91 C9 C10 H101 -56.7 no
H91 C9 C10 H102 61.9 no
H92 C9 C10 N1 -59.5 no
H92 C9 C10 H101 61.2 no
H92 C9 C10 H102 179.8 no
N1 C11 C12 C13 -173.8(4) no
N1 C11 C12 C17 8.6(7) no
H11 C11 C12 C13 5.7 no
H11 C11 C12 C17 -171.9 no
C11 C12 C13 C14 -176.8(4) no
C17 C12 C13 H13 -179.9 no
C11 C12 C17 C16 175.6(4) no
C13 C12 C17 O2 179.2(4) no
C12 C13 C14 H14 -179.0 no
H13 C13 C14 C15 -178.9 no
C13 C14 C15 H15 179.3 no
H14 C14 C15 C16 179.0 no
C14 C15 C16 H16 179.3 no
H15 C15 C16 C17 179.6 no
C15 C16 C17 O2 -179.2(4) no
H16 C16 C17 C12 -178.1 no
N3 C18 C19 C20 -179.7(4) no
H18 C18 C19 C21 179.2 no
C18 C19 C20 H201 -179.7 no
C18 C19 C20 H202 -59.3 no
C18 C19 C20 H203 60.3 no
C21 C19 C20 H202 120.7 no
C21 C19 C20 H203 -119.7 no
C18 C19 C21 H21 -179.3 no
C20 C19 C21 C22 -179.9(4) no
C19 C21 C22 C23 -179.1(4) no
H21 C21 C22 C24 179.3 no
C21 C22 C23 H231 -179.9 no
C21 C22 C23 H232 -60.0 no
C21 C22 C23 H233 60.2 no
C24 C22 C23 H232 121.0 no
C24 C22 C23 H233 -118.7 no
C21 C22 C24 H24 179.7 no
C23 C22 C24 N3 178.8(4) no
N4 C25 C26 C27 179.8(6) no
H25 C25 C26 C28 -176.7 no
C25 C26 C27 H271 179.6 no
C25 C26 C27 H272 -60.2 no
C25 C26 C27 H273 59.7 no
C28 C26 C27 H272 118.8 no
C28 C26 C27 H273 -121.4 no
C25 C26 C28 H28 177.1 no
C27 C26 C28 C29 179.0(6) no
C26 C28 C29 C30 -178.3(5) no
H28 C28 C29 C31 -177.0 no
C28 C29 C30 H301 180.0 no
C28 C29 C30 H302 -60.2 no
C28 C29 C30 H303 59.9 no
C31 C29 C30 H302 119.4 no
C31 C29 C30 H303 -120.5 no
C28 C29 C31 H31 177.9 no
C30 C29 C31 N4 179.3(5) no
